data_7215637
loop_
_publ_author_name
'Hao, Fuying'
'Zhang, Xuanjun'
'Tian, Yupeng'
'Zhou, Hongping'
'Li, Lin'
'Wu, Jieying'
'Zhang, Shengyi'
'Yang, Jiaxiang'
'Jin, Baokang'
'Tao, Xutang'
'Zhou, Guangyong'
'Jiang, Minhua'

_publ_section_title
;
 Design, crystal structures and enhanced frequency-upconverted lasing
 efficiencies of a new series of dyes from hybrid of inorganic polymers
 and organic chromophores
;
_journal_issue 48
_journal_name_full 'Journal of Materials Chemistry'
_journal_page_first 9163
_journal_paper_doi 10.1039/b914656c
_journal_volume 19
_journal_year 2009
_chemical_formula_sum 'C22 H35 I N2 O2'
_chemical_formula_weight 486.42
_chemical_name_systematic
;
?
;
_space_group_IT_number 2
_symmetry_cell_setting triclinic
_symmetry_space_group_name_Hall '-P 1'
_symmetry_space_group_name_H-M 'P -1'
_atom_sites_solution_hydrogens geom
_atom_sites_solution_primary direct
_atom_sites_solution_secondary difmap
_audit_creation_method SHELXL-97
_cell_angle_alpha 87.271(9)
_cell_angle_beta 79.544(9)
_cell_angle_gamma 65.359(10)
_cell_formula_units_Z 2
_cell_length_a 8.5069(10)
_cell_length_b 9.9764(14)
_cell_length_c 15.946(2)
_cell_measurement_reflns_used 30
_cell_measurement_temperature 293(2)
_cell_measurement_theta_max 12.52
_cell_measurement_theta_min 5.41
_cell_volume 1209.1(3)
_computing_cell_refinement 'Bruker XSCANS'
_computing_data_collection 'Bruker XSCANS'
_computing_data_reduction 'Bruker SHELXTL'
_computing_molecular_graphics 'Bruker SHELXTL'
_computing_publication_material 'Bruker SHELXTL'
_computing_structure_refinement 'SHELXL-97 (Sheldrick, 1997)'
_computing_structure_solution 'SHELXS-97 (Sheldrick, 1990)'
_diffrn_ambient_temperature 293(2)
_diffrn_detector_area_resol_mean 8.33
_diffrn_measured_fraction_theta_full 1.000
_diffrn_measured_fraction_theta_max 1.000
_diffrn_measurement_device_type 'Bruker P4'
_diffrn_measurement_method '2\q/\w scans'
_diffrn_radiation_monochromator graphite
_diffrn_radiation_source 'fine-focus sealed tube'
_diffrn_radiation_type MoK\a
_diffrn_radiation_wavelength 0.71073
_diffrn_reflns_av_R_equivalents 0.0190
_diffrn_reflns_av_sigmaI/netI 0.0398
_diffrn_reflns_limit_h_max 10
_diffrn_reflns_limit_h_min -1
_diffrn_reflns_limit_k_max 11
_diffrn_reflns_limit_k_min -11
_diffrn_reflns_limit_l_max 18
_diffrn_reflns_limit_l_min -18
_diffrn_reflns_number 5191
_diffrn_reflns_theta_full 25.00
_diffrn_reflns_theta_max 25.00
_diffrn_reflns_theta_min 2.25
_diffrn_standards_decay_% multiscan
_diffrn_standards_interval_count 97
_diffrn_standards_number 3
_exptl_absorpt_coefficient_mu 1.341
_exptl_absorpt_correction_T_max 0.7752
_exptl_absorpt_correction_T_min 0.6735
_exptl_absorpt_correction_type multi-scan
_exptl_absorpt_process_details sadads
_exptl_crystal_colour red
_exptl_crystal_density_diffrn 1.336
_exptl_crystal_density_method 'not measured'
_exptl_crystal_description prism
_exptl_crystal_F_000 500
_exptl_crystal_size_max 0.32
_exptl_crystal_size_mid 0.28
_exptl_crystal_size_min 0.20
_refine_diff_density_max 0.555
_refine_diff_density_min -0.553
_refine_diff_density_rms 0.069
_refine_ls_extinction_coef 0.0029(2)
_refine_ls_extinction_method none
_refine_ls_goodness_of_fit_ref 0.932
_refine_ls_hydrogen_treatment mixed
_refine_ls_matrix_type full
_refine_ls_number_parameters 256
_refine_ls_number_reflns 4250
_refine_ls_number_restraints 9
_refine_ls_restrained_S_all 0.962
_refine_ls_R_factor_all 0.0636
_refine_ls_R_factor_gt 0.0438
_refine_ls_shift/su_max 0.002
_refine_ls_shift/su_mean 0.000
_refine_ls_structure_factor_coef Fsqd
_refine_ls_weighting_details 'calc w=1/[\s^2^(Fo^2^)+(0.0754P)^2^+0.6933P] where P=(Fo^2^+2Fc^2^)/3'
_refine_ls_weighting_scheme calc
_refine_ls_wR_factor_gt 0.1118
_refine_ls_wR_factor_ref 0.1258
_reflns_number_gt 3194
_reflns_number_total 4250
_reflns_threshold_expression >2sigma(I)
_cod_data_source_file b914656c.txt
_cod_data_source_block 4-I
_cod_depositor_comments
;
The following automatic conversions were performed:

'_symmetry_cell_setting' value 'Triclinic' changed to 'triclinic'
according to
/usr/data/users/saulius/automatic-downloads/retrospective/RSC/lib/dictionaries/cif_core.dic
dictionary named 'cif_core.dic' version 2.4.2 from 2011-04-26.

Automatic conversion script
Id: cif_fix_values 2281 2013-09-26 08:29:07Z andrius 
;
_cod_original_cell_volume 1209.0(3)
_cod_original_sg_symbol_H-M P-1
_cod_database_code 7215637

loop_
_symmetry_equiv_pos_as_xyz
'x, y, z'
'-x, -y, -z'

loop_
_atom_site_label
_atom_site_type_symbol
_atom_site_fract_x
_atom_site_fract_y
_atom_site_fract_z
_atom_site_U_iso_or_equiv
_atom_site_adp_type
_atom_site_occupancy
_atom_site_symmetry_multiplicity
_atom_site_calc_flag
_atom_site_refinement_flags
I1 I 0.53036(5) 0.60538(3) 0.33792(3) 0.08237(18) Uani 1 1 d .
N1 N -0.2014(5) 0.1009(4) 0.4301(2) 0.0568(8) Uani 1 1 d .
N2 N 1.0163(7) 0.1154(6) 0.1161(4) 0.117(2) Uani 1 1 d .
C1 C -0.3671(6) 0.0877(6) 0.4656(3) 0.0749(14) Uani 1 1 d .
H1A H -0.4562 0.1829 0.4859 0.112 Uiso 1 1 calc R
H1B H -0.3488 0.0211 0.5120 0.112 Uiso 1 1 calc R
H1C H -0.4040 0.0505 0.4220 0.112 Uiso 1 1 calc R
C2 C -0.1923(6) 0.2304(5) 0.4308(3) 0.0680(12) Uani 1 1 d .
H2A H -0.2921 0.3134 0.4531 0.082 Uiso 1 1 calc R
C3 C -0.0395(6) 0.2447(5) 0.3997(3) 0.0677(12) Uani 1 1 d .
H3A H -0.0367 0.3366 0.4016 0.081 Uiso 1 1 calc R
C4 C 0.1117(5) 0.1231(5) 0.3652(3) 0.0564(10) Uani 1 1 d .
C5 C 0.0965(6) -0.0115(5) 0.3648(3) 0.0598(11) Uani 1 1 d .
H5A H 0.1937 -0.0961 0.3421 0.072 Uiso 1 1 calc R
C6 C -0.0575(6) -0.0202(5) 0.3970(3) 0.0601(11) Uani 1 1 d .
H6A H -0.0644 -0.1107 0.3964 0.072 Uiso 1 1 calc R
C7 C 0.2679(6) 0.1446(5) 0.3299(3) 0.0605(11) Uani 1 1 d .
H7A H 0.2623 0.2392 0.3344 0.073 Uiso 1 1 calc R
C8 C 0.4204(6) 0.0397(5) 0.2913(3) 0.0609(11) Uani 1 1 d .
H8A H 0.4281 -0.0560 0.2905 0.073 Uiso 1 1 calc R
C9 C 0.5758(6) 0.0619(5) 0.2502(3) 0.0623(11) Uani 1 1 d .
C10 C 0.5815(6) 0.1999(5) 0.2440(3) 0.0678(12) Uani 1 1 d .
H10A H 0.4846 0.2821 0.2697 0.081 Uiso 1 1 calc R
C11 C 0.7259(7) 0.2176(6) 0.2010(3) 0.0752(13) Uani 1 1 d .
H11A H 0.7242 0.3115 0.1975 0.090 Uiso 1 1 calc R
C12 C 0.8765(7) 0.0972(6) 0.1621(3) 0.0785(14) Uani 1 1 d .
C13 C 0.8699(8) -0.0407(7) 0.1723(4) 0.0886(16) Uani 1 1 d .
H13A H 0.9683 -0.1243 0.1495 0.106 Uiso 1 1 calc R
C14 C 0.7255(7) -0.0568(6) 0.2140(3) 0.0737(13) Uani 1 1 d .
H14A H 0.7275 -0.1508 0.2184 0.088 Uiso 1 1 calc R
C15 C 1.0051(11) 0.2662(10) 0.0908(5) 0.122(3) Uani 1 1 d .
H15A H 1.0808 0.2591 0.0363 0.146 Uiso 1 1 calc R
H15B H 0.8854 0.3308 0.0850 0.146 Uiso 1 1 calc R
C16 C 1.0592(10) 0.3267(10) 0.1557(5) 0.124(3) Uani 1 1 d .
H16A H 1.1803 0.2635 0.1596 0.149 Uiso 1 1 calc R
H16B H 0.9869 0.3286 0.2106 0.149 Uiso 1 1 calc R
C17 C 1.0419(12) 0.4862(9) 0.1346(6) 0.132(3) Uani 1 1 d .
H17A H 1.1044 0.4862 0.0773 0.158 Uiso 1 1 calc R
H17B H 0.9190 0.5517 0.1365 0.158 Uiso 1 1 calc R
C18 C 1.1131(17) 0.5404(12) 0.1951(9) 0.189(5) Uani 1 1 d .
H18A H 1.1009 0.6385 0.1809 0.283 Uiso 1 1 calc R
H18B H 1.2351 0.4766 0.1926 0.283 Uiso 1 1 calc R
H18C H 1.0500 0.5419 0.2517 0.283 Uiso 1 1 calc R
C19 C 1.1763(15) -0.0199(14) 0.0551(6) 0.170(4) Uani 1 1 d D
H19A H 1.1366 -0.0901 0.0368 0.203 Uiso 1 1 calc R
H19B H 1.2296 0.0166 0.0057 0.203 Uiso 1 1 calc R
C20 C 1.2856(16) -0.0777(15) 0.1119(7) 0.184(5) Uani 1 1 d D
H20A H 1.2400 -0.1265 0.1576 0.221 Uiso 1 1 calc R
H20B H 1.3156 -0.0053 0.1353 0.221 Uiso 1 1 calc R
C21 C 1.454(2) -0.1981(16) 0.0420(11) 0.239(8) Uani 1 1 d D
H21A H 1.4248 -0.1808 -0.0148 0.287 Uiso 1 1 calc R
H21B H 1.5576 -0.1800 0.0414 0.287 Uiso 1 1 calc R
C22 C 1.491(3) -0.3376(19) 0.0603(13) 0.335(15) Uani 1 1 d D
H22A H 1.5889 -0.4008 0.0196 0.503 Uiso 1 1 calc R
H22B H 1.3904 -0.3576 0.0581 0.503 Uiso 1 1 calc R
H22C H 1.5190 -0.3554 0.1165 0.503 Uiso 1 1 calc R
O1W O 0.8304(7) 0.6843(6) 0.4373(4) 0.1086(14) Uani 1 1 d D
O2W O 0.8083(7) 0.5167(5) 0.5815(4) 0.1152(15) Uani 1 1 d D
H1BW H 0.771(6) 0.677(6) 0.404(2) 0.080 Uiso 1 1 d D
H1AW H 0.820(7) 0.642(6) 0.4820(18) 0.080 Uiso 1 1 d D
H2AW H 0.720(3) 0.501(5) 0.589(4) 0.080 Uiso 1 1 d D
H2BW H 0.897(3) 0.439(3) 0.572(4) 0.080 Uiso 1 1 d D

loop_
_atom_site_aniso_label
_atom_site_aniso_U_11
_atom_site_aniso_U_22
_atom_site_aniso_U_33
_atom_site_aniso_U_23
_atom_site_aniso_U_13
_atom_site_aniso_U_12
I1 0.0689(2) 0.0564(2) 0.1134(3) -0.00037(17) -0.00912(19) -0.02036(16)
N1 0.0475(19) 0.067(2) 0.057(2) 0.0043(17) -0.0110(16) -0.0245(17)
N2 0.078(3) 0.095(4) 0.160(5) -0.011(4) 0.042(3) -0.042(3)
C1 0.053(3) 0.098(4) 0.080(3) 0.008(3) -0.008(2) -0.041(3)
C2 0.053(3) 0.059(3) 0.082(3) 0.001(2) -0.006(2) -0.015(2)
C3 0.060(3) 0.050(2) 0.090(3) 0.003(2) -0.005(2) -0.023(2)
C4 0.052(2) 0.061(2) 0.059(2) 0.0073(19) -0.013(2) -0.025(2)
C5 0.052(2) 0.054(2) 0.069(3) -0.003(2) -0.010(2) -0.0170(19)
C6 0.059(3) 0.058(2) 0.069(3) 0.002(2) -0.013(2) -0.029(2)
C7 0.058(3) 0.053(2) 0.074(3) 0.005(2) -0.016(2) -0.025(2)
C8 0.056(3) 0.068(3) 0.064(3) 0.005(2) -0.013(2) -0.029(2)
C9 0.058(3) 0.070(3) 0.062(3) 0.004(2) -0.011(2) -0.030(2)
C10 0.052(3) 0.065(3) 0.079(3) -0.005(2) 0.000(2) -0.021(2)
C11 0.062(3) 0.065(3) 0.094(4) 0.003(3) 0.001(3) -0.029(2)
C12 0.062(3) 0.087(4) 0.085(3) -0.004(3) 0.003(3) -0.035(3)
C13 0.073(4) 0.077(4) 0.102(4) -0.010(3) 0.011(3) -0.027(3)
C14 0.068(3) 0.063(3) 0.084(3) -0.001(2) 0.004(3) -0.028(2)
C15 0.093(5) 0.162(8) 0.113(5) 0.016(5) 0.000(4) -0.065(5)
C16 0.088(5) 0.148(7) 0.128(6) 0.043(5) -0.021(4) -0.045(5)
C17 0.124(6) 0.099(5) 0.174(8) 0.050(5) -0.046(6) -0.045(5)
C18 0.192(12) 0.121(8) 0.265(14) 0.049(8) -0.087(11) -0.063(8)
C19 0.201(11) 0.243(13) 0.132(7) 0.042(8) -0.039(8) -0.157(11)
C20 0.231(13) 0.276(15) 0.128(8) 0.037(9) -0.058(9) -0.178(13)
C21 0.168(12) 0.190(14) 0.264(17) -0.066(14) 0.021(11) 0.001(11)
C22 0.35(3) 0.211(18) 0.29(2) -0.044(17) 0.11(2) -0.028(19)
O1W 0.102(3) 0.101(3) 0.139(4) 0.005(3) -0.028(3) -0.055(3)
O2W 0.087(3) 0.097(3) 0.161(4) -0.015(3) 0.004(3) -0.046(3)

loop_
_atom_type_symbol
_atom_type_description
_atom_type_scat_dispersion_real
_atom_type_scat_dispersion_imag
_atom_type_scat_source
C C 0.0033 0.0016 'International Tables Vol C Tables 4.2.6.8 and 6.1.1.4'
H H 0.0000 0.0000 'International Tables Vol C Tables 4.2.6.8 and 6.1.1.4'
N N 0.0061 0.0033 'International Tables Vol C Tables 4.2.6.8 and 6.1.1.4'
O O 0.0106 0.0060 'International Tables Vol C Tables 4.2.6.8 and 6.1.1.4'
I I -0.4742 1.8119 'International Tables Vol C Tables 4.2.6.8 and 6.1.1.4'

loop_
_geom_angle_atom_site_label_1
_geom_angle_atom_site_label_2
_geom_angle_atom_site_label_3
_geom_angle
C2 N1 C6 119.7(4)
C2 N1 C1 120.6(4)
C6 N1 C1 119.7(4)
C12 N2 C15 121.4(5)
C12 N2 C19 121.4(6)
C15 N2 C19 113.4(5)
N1 C1 H1A 109.5
N1 C1 H1B 109.5
H1A C1 H1B 109.5
N1 C1 H1C 109.5
H1A C1 H1C 109.5
H1B C1 H1C 109.5
N1 C2 C3 121.6(4)
N1 C2 H2A 119.2
C3 C2 H2A 119.2
C2 C3 C4 120.7(4)
C2 C3 H3A 119.7
C4 C3 H3A 119.7
C3 C4 C5 116.1(4)
C3 C4 C7 118.7(4)
C5 C4 C7 125.1(4)
C6 C5 C4 121.0(4)
C6 C5 H5A 119.5
C4 C5 H5A 119.5
N1 C6 C5 121.0(4)
N1 C6 H6A 119.5
C5 C6 H6A 119.5
C8 C7 C4 125.5(4)
C8 C7 H7A 117.3
C4 C7 H7A 117.3
C7 C8 C9 126.0(5)
C7 C8 H8A 117.0
C9 C8 H8A 117.0
C14 C9 C10 116.7(4)
C14 C9 C8 119.9(4)
C10 C9 C8 123.4(4)
C11 C10 C9 121.7(4)
C11 C10 H10A 119.1
C9 C10 H10A 119.1
C10 C11 C12 121.5(5)
C10 C11 H11A 119.3
C12 C11 H11A 119.3
N2 C12 C13 122.9(5)
N2 C12 C11 121.5(5)
C13 C12 C11 115.6(5)
C14 C13 C12 122.5(5)
C14 C13 H13A 118.8
C12 C13 H13A 118.8
C13 C14 C9 121.9(5)
C13 C14 H14A 119.0
C9 C14 H14A 119.0
C16 C15 N2 109.3(7)
C16 C15 H15A 109.8
N2 C15 H15A 109.8
C16 C15 H15B 109.8
N2 C15 H15B 109.8
H15A C15 H15B 108.3
C15 C16 C17 111.3(7)
C15 C16 H16A 109.4
C17 C16 H16A 109.4
C15 C16 H16B 109.4
C17 C16 H16B 109.4
H16A C16 H16B 108.0
C18 C17 C16 111.0(8)
C18 C17 H17A 109.4
C16 C17 H17A 109.4
C18 C17 H17B 109.4
C16 C17 H17B 109.4
H17A C17 H17B 108.0
C17 C18 H18A 109.5
C17 C18 H18B 109.5
H18A C18 H18B 109.5
C17 C18 H18C 109.5
H18A C18 H18C 109.5
H18B C18 H18C 109.5
C20 C19 N2 98.8(9)
C20 C19 H19A 112.0
N2 C19 H19A 112.0
C20 C19 H19B 112.0
N2 C19 H19B 112.0
H19A C19 H19B 109.7
C19 C20 C21 95.8(10)
C19 C20 H20A 112.6
C21 C20 H20A 112.6
C19 C20 H20B 112.6
C21 C20 H20B 112.6
H20A C20 H20B 110.1
C22 C21 C20 113.0(15)
C22 C21 H21A 109.0
C20 C21 H21A 109.0
C22 C21 H21B 109.0
C20 C21 H21B 109.0
H21A C21 H21B 107.8
C21 C22 H22A 109.5
C21 C22 H22B 109.5
H22A C22 H22B 109.5
C21 C22 H22C 109.5
H22A C22 H22C 109.5
H22B C22 H22C 109.5
H1BW O1W H1AW 113(3)
H2AW O2W H2BW 110(3)

loop_
_geom_bond_atom_site_label_1
_geom_bond_atom_site_label_2
_geom_bond_distance
N1 C2 1.327(6)
N1 C6 1.353(6)
N1 C1 1.477(6)
N2 C12 1.355(7)
N2 C15 1.507(10)
N2 C19 1.653(13)
C1 H1A 0.9600
C1 H1B 0.9600
C1 H1C 0.9600
C2 C3 1.367(7)
C2 H2A 0.9300
C3 C4 1.391(6)
C3 H3A 0.9300
C4 C5 1.402(6)
C4 C7 1.444(6)
C5 C6 1.354(6)
C5 H5A 0.9300
C6 H6A 0.9300
C7 C8 1.340(6)
C7 H7A 0.9300
C8 C9 1.464(6)
C8 H8A 0.9300
C9 C14 1.378(7)
C9 C10 1.396(7)
C10 C11 1.369(7)
C10 H10A 0.9300
C11 C12 1.403(7)
C11 H11A 0.9300
C12 C13 1.401(8)
C13 C14 1.355(7)
C13 H13A 0.9300
C14 H14A 0.9300
C15 C16 1.452(11)
C15 H15A 0.9700
C15 H15B 0.9700
C16 C17 1.562(11)
C16 H16A 0.9700
C16 H16B 0.9700
C17 C18 1.458(13)
C17 H17A 0.9700
C17 H17B 0.9700
C18 H18A 0.9600
C18 H18B 0.9600
C18 H18C 0.9600
C19 C20 1.351(11)
C19 H19A 0.9700
C19 H19B 0.9700
C20 C21 1.688(13)
C20 H20A 0.9700
C20 H20B 0.9700
C21 C22 1.324(15)
C21 H21A 0.9700
C21 H21B 0.9700
C22 H22A 0.9600
C22 H22B 0.9600
C22 H22C 0.9600
O1W H1BW 0.818(10)
O1W H1AW 0.819(10)
O2W H2AW 0.821(10)
O2W H2BW 0.822(10)

loop_
_geom_hbond_atom_site_label_D
_geom_hbond_atom_site_label_H
_geom_hbond_atom_site_label_A
_geom_hbond_distance_DH
_geom_hbond_distance_HA
_geom_hbond_distance_DA
_geom_hbond_angle_DHA
_geom_hbond_site_symmetry_A
O2W H2AW I1 0.821(10) 2.81(2) 3.587(5) 160(5) 2_666
O2W H2BW O1W 0.822(10) 2.10(2) 2.854(7) 152(4) 2_766
O1W H1AW O2W 0.819(10) 1.990(16) 2.804(8) 173(6) .
O1W H1BW I1 0.818(10) 2.81(2) 3.592(5) 161(4) .

loop_
_geom_torsion_atom_site_label_1
_geom_torsion_atom_site_label_2
_geom_torsion_atom_site_label_3
_geom_torsion_atom_site_label_4
_geom_torsion
C6 N1 C2 C3 -0.7(7)
C1 N1 C2 C3 178.8(5)
N1 C2 C3 C4 0.7(8)
C2 C3 C4 C5 -0.1(7)
C2 C3 C4 C7 177.5(4)
C3 C4 C5 C6 -0.4(7)
C7 C4 C5 C6 -177.8(4)
C2 N1 C6 C5 0.2(7)
C1 N1 C6 C5 -179.3(4)
C4 C5 C6 N1 0.4(7)
C3 C4 C7 C8 -176.9(5)
C5 C4 C7 C8 0.5(7)
C4 C7 C8 C9 175.7(4)
C7 C8 C9 C14 178.9(5)
C7 C8 C9 C10 -2.2(8)
C14 C9 C10 C11 2.6(8)
C8 C9 C10 C11 -176.3(5)
C9 C10 C11 C12 -0.9(8)
C15 N2 C12 C13 166.9(7)
C19 N2 C12 C13 10.2(11)
C15 N2 C12 C11 -11.3(11)
C19 N2 C12 C11 -168.0(7)
C10 C11 C12 N2 176.7(6)
C10 C11 C12 C13 -1.6(8)
N2 C12 C13 C14 -175.9(6)
C11 C12 C13 C14 2.4(9)
C12 C13 C14 C9 -0.7(9)
C10 C9 C14 C13 -1.8(8)
C8 C9 C14 C13 177.2(5)
C12 N2 C15 C16 91.5(9)
C19 N2 C15 C16 -110.1(8)
N2 C15 C16 C17 -177.4(6)
C15 C16 C17 C18 -174.2(9)
C12 N2 C19 C20 -92.7(10)
C15 N2 C19 C20 108.9(9)
N2 C19 C20 C21 -172.9(8)
C19 C20 C21 C22 -115(2)
